data_4111422
loop_
_publ_author_name
'Bethany L. Kormos'
'Jolin A. Jegier'
'Paul C. Ewbank'
'Udo Pernisz'
'Victor G. Young'
'Christopher J. Cramer'
'Wayne L. Gladfelter'

_publ_section_title
;
 Oligomeric Rods of Alkyl- and Hydridogallium Imides
;
_journal_name_full 'Journal of the American Chemical Society'
_journal_page_first 1493
_journal_page_last 1503
_journal_paper_doi 10.1021/ja045149f
_journal_volume 127
_journal_year 2005
_chemical_formula_moiety 'C14 H46 Ga2 N4 Si4'
_chemical_formula_sum 'C14 H46 Ga2 N4 Si4'
_chemical_formula_weight 522.35
_chemical_name_common 98312z
_chemical_name_systematic
; 
 ? 
;
_space_group_IT_number 14
_symmetry_cell_setting monoclinic
_symmetry_space_group_name_Hall '-P 2yn'
_symmetry_space_group_name_H-M 'P 1 21/n 1'
_atom_sites_solution_hydrogens geom
_atom_sites_solution_primary direct
_atom_sites_solution_secondary difmap
_audit_creation_method SHELXL-97
_cell_angle_alpha 90.00
_cell_angle_beta 90.023(1)
_cell_angle_gamma 90.00
_cell_formula_units_Z 2
_cell_length_a 6.7657(3)
_cell_length_b 16.3874(7)
_cell_length_c 12.2285(5)
_cell_measurement_reflns_used 4556
_cell_measurement_temperature 173(2)
_cell_measurement_theta_max 25.15
_cell_measurement_theta_min 2.08
_cell_volume 1355.80(10)
_computing_cell_refinement 'SAINT V4.050 (Bruker, 1998)'
_computing_data_collection 'SMART V5.054 (Bruker, 1998)'
_computing_data_reduction 'SHELXL-93 (Sheldrick, 1997)'
_computing_molecular_graphics 'SHELXL-97 (Sheldrick, 1997)'
_computing_publication_material 'SHELXL-97 (Sheldrick, 1997)'
_computing_structure_refinement 'SHELXL-97 (Sheldrick, 1997)'
_computing_structure_solution 'SHELXS-86 (Sheldrick, 1990)'
_diffrn_ambient_temperature 173(2)
_diffrn_measured_fraction_theta_full 0.992
_diffrn_measured_fraction_theta_max 0.992
_diffrn_measurement_device_type CCD
_diffrn_measurement_method 'omega and phi scans'
_diffrn_radiation_monochromator graphite
_diffrn_radiation_source 'normal-focus sealed tube'
_diffrn_radiation_type MoK\a
_diffrn_radiation_wavelength 0.71073
_diffrn_reflns_av_R_equivalents 0.0256
_diffrn_reflns_av_sigmaI/netI 0.0341
_diffrn_reflns_limit_h_max 8
_diffrn_reflns_limit_h_min -8
_diffrn_reflns_limit_k_max 19
_diffrn_reflns_limit_k_min 0
_diffrn_reflns_limit_l_max 14
_diffrn_reflns_limit_l_min 0
_diffrn_reflns_number 6853
_diffrn_reflns_theta_full 25.15
_diffrn_reflns_theta_max 25.15
_diffrn_reflns_theta_min 2.08
_exptl_absorpt_coefficient_mu 2.170
_exptl_absorpt_correction_T_max 0.6240
_exptl_absorpt_correction_T_min 0.5919
_exptl_absorpt_correction_type multi-scan
_exptl_absorpt_process_details 'SADABS (Sheldrick, 2003)'
_exptl_crystal_colour Colorless
_exptl_crystal_density_diffrn 1.280
_exptl_crystal_description Block
_exptl_crystal_F_000 552
_exptl_crystal_size_max 0.27
_exptl_crystal_size_mid 0.25
_exptl_crystal_size_min 0.24
_refine_diff_density_max 0.263
_refine_diff_density_min -0.336
_refine_diff_density_rms 0.072
_refine_ls_extinction_method none
_refine_ls_goodness_of_fit_ref 1.094
_refine_ls_hydrogen_treatment mixed
_refine_ls_matrix_type full
_refine_ls_number_parameters 116
_refine_ls_number_reflns 2413
_refine_ls_number_restraints 0
_refine_ls_restrained_S_all 1.094
_refine_ls_R_factor_all 0.0394
_refine_ls_R_factor_gt 0.0306
_refine_ls_shift/su_max 0.001
_refine_ls_shift/su_mean 0.000
_refine_ls_structure_factor_coef Fsqd
_refine_ls_weighting_details 'calc w=1/[\s^2^(Fo^2^)+(0.0272P)^2^+0.8949P] where P=(Fo^2^+2Fc^2^)/3'
_refine_ls_weighting_scheme calc
_refine_ls_wR_factor_gt 0.0673
_refine_ls_wR_factor_ref 0.0701
_reflns_number_gt 2079
_reflns_number_total 2413
_reflns_threshold_expression >2sigma(I)
_cod_data_source_file ja045149fsi20040811_114416.cif
_cod_data_source_block 98312z
_cod_original_cell_volume 1355.8(1)
_cod_database_code 4111422

loop_
_symmetry_equiv_pos_as_xyz
'x, y, z'
'-x+1/2, y+1/2, -z+1/2'
'-x, -y, -z'
'x-1/2, -y-1/2, z-1/2'

loop_
_atom_site_label
_atom_site_type_symbol
_atom_site_fract_x
_atom_site_fract_y
_atom_site_fract_z
_atom_site_U_iso_or_equiv
_atom_site_adp_type
_atom_site_occupancy
_atom_site_symmetry_multiplicity
_atom_site_calc_flag
_atom_site_refinement_flags
Ga1 Ga 0.09657(4) 0.569641(18) 0.05349(2) 0.02171(11) Uani 1 1 d .
C1 C 0.3538(4) 0.6069(2) -0.0002(3) 0.0373(8) Uani 1 1 d .
H1A H 0.3490 0.6658 -0.0134 0.056 Uiso 1 1 calc R
H1B H 0.3854 0.5785 -0.0686 0.056 Uiso 1 1 calc R
H1C H 0.4556 0.5949 0.0545 0.056 Uiso 1 1 calc R
N1 N 0.1011(3) 0.44828(13) 0.06617(18) 0.0255(5) Uani 1 1 d .
H1D H 0.0574 0.4301 0.1331 0.031 Uiso 1 1 calc R
H1E H 0.2229 0.4263 0.0505 0.031 Uiso 1 1 calc R
N2 N -0.0274(3) 0.61999(13) 0.17435(17) 0.0226(5) Uani 1 1 d .
Si1 Si -0.09410(11) 0.72056(4) 0.15883(6) 0.02101(18) Uani 1 1 d .
C11 C 0.0874(5) 0.79269(18) 0.2198(3) 0.0365(7) Uani 1 1 d .
H11A H 0.2153 0.7865 0.1830 0.055 Uiso 1 1 calc R
H11B H 0.1027 0.7808 0.2979 0.055 Uiso 1 1 calc R
H11C H 0.0399 0.8488 0.2106 0.055 Uiso 1 1 calc R
C12 C -0.1073(5) 0.74788(19) 0.0110(2) 0.0361(7) Uani 1 1 d .
H12A H 0.0181 0.7341 -0.0246 0.054 Uiso 1 1 calc R
H12B H -0.1322 0.8065 0.0036 0.054 Uiso 1 1 calc R
H12C H -0.2149 0.7174 -0.0238 0.054 Uiso 1 1 calc R
C13 C -0.3436(4) 0.74212(18) 0.2165(3) 0.0337(7) Uani 1 1 d .
H13A H -0.3319 0.7535 0.2949 0.051 Uiso 1 1 calc R
H13B H -0.4293 0.6946 0.2055 0.051 Uiso 1 1 calc R
H13C H -0.4009 0.7896 0.1793 0.051 Uiso 1 1 calc R
Si2 Si -0.01693(11) 0.57075(5) 0.29887(6) 0.02380(18) Uani 1 1 d .
C21 C -0.0934(5) 0.6359(2) 0.4165(2) 0.0375(7) Uani 1 1 d .
H21A H -0.0229 0.6881 0.4132 0.056 Uiso 1 1 calc R
H21B H -0.0615 0.6080 0.4852 0.056 Uiso 1 1 calc R
H21C H -0.2361 0.6458 0.4128 0.056 Uiso 1 1 calc R
C22 C 0.2405(5) 0.5361(2) 0.3268(3) 0.0381(8) Uani 1 1 d .
H22A H 0.3279 0.5836 0.3318 0.057 Uiso 1 1 calc R
H22B H 0.2850 0.5004 0.2674 0.057 Uiso 1 1 calc R
H22C H 0.2438 0.5060 0.3960 0.057 Uiso 1 1 calc R
C23 C -0.1878(5) 0.48118(19) 0.3029(3) 0.0393(8) Uani 1 1 d .
H23A H -0.3236 0.4996 0.2900 0.059 Uiso 1 1 calc R
H23B H -0.1795 0.4549 0.3747 0.059 Uiso 1 1 calc R
H23C H -0.1500 0.4421 0.2460 0.059 Uiso 1 1 calc R

loop_
_atom_site_aniso_label
_atom_site_aniso_U_11
_atom_site_aniso_U_22
_atom_site_aniso_U_33
_atom_site_aniso_U_23
_atom_site_aniso_U_13
_atom_site_aniso_U_12
Ga1 0.02327(17) 0.01935(17) 0.02251(17) -0.00379(12) 0.00321(12) 0.00024(13)
C1 0.0322(17) 0.0405(19) 0.0391(19) -0.0037(15) 0.0074(14) -0.0063(15)
N1 0.0279(13) 0.0232(13) 0.0253(13) -0.0026(10) 0.0016(10) 0.0040(10)
N2 0.0280(12) 0.0199(12) 0.0200(12) -0.0024(9) 0.0030(10) 0.0026(10)
Si1 0.0239(4) 0.0176(4) 0.0214(4) -0.0006(3) 0.0018(3) 0.0019(3)
C11 0.0353(17) 0.0250(16) 0.049(2) -0.0018(14) -0.0061(15) -0.0020(14)
C12 0.054(2) 0.0255(16) 0.0286(17) 0.0039(13) 0.0042(15) 0.0049(15)
C13 0.0295(16) 0.0303(17) 0.0414(19) -0.0003(14) 0.0053(14) 0.0056(13)
Si2 0.0285(4) 0.0207(4) 0.0222(4) 0.0013(3) 0.0014(3) 0.0016(3)
C21 0.051(2) 0.0362(18) 0.0253(16) -0.0004(13) 0.0036(14) 0.0021(16)
C22 0.0383(18) 0.0421(19) 0.0338(18) 0.0016(15) -0.0033(14) 0.0110(15)
C23 0.046(2) 0.0328(18) 0.0388(19) 0.0029(14) 0.0068(15) -0.0073(15)

loop_
_atom_type_symbol
_atom_type_description
_atom_type_scat_dispersion_real
_atom_type_scat_dispersion_imag
_atom_type_scat_source
C C 0.0033 0.0016 'International Tables Vol C Tables 4.2.6.8 and 6.1.1.4'
H H 0.0000 0.0000 'International Tables Vol C Tables 4.2.6.8 and 6.1.1.4'
N N 0.0061 0.0033 'International Tables Vol C Tables 4.2.6.8 and 6.1.1.4'
Si Si 0.0817 0.0704 'International Tables Vol C Tables 4.2.6.8 and 6.1.1.4'
Ga Ga 0.2307 1.6083 'International Tables Vol C Tables 4.2.6.8 and 6.1.1.4'

loop_
_geom_angle_atom_site_label_1
_geom_angle_atom_site_label_2
_geom_angle_atom_site_label_3
_geom_angle
_geom_angle_site_symmetry_1
_geom_angle_site_symmetry_3
N2 Ga1 C1 121.42(12) . .
N2 Ga1 N1 112.42(9) . .
C1 Ga1 N1 108.85(12) . .
N2 Ga1 N1 109.82(10) . 3_565
C1 Ga1 N1 113.18(12) . 3_565
N1 Ga1 N1 85.46(9) . 3_565
N2 Ga1 Ga1 119.36(7) . 3_565
C1 Ga1 Ga1 119.21(10) . 3_565
N1 Ga1 Ga1 42.84(6) . 3_565
N1 Ga1 Ga1 42.62(6) 3_565 3_565
Ga1 C1 H1A 109.5 . .
Ga1 C1 H1B 109.5 . .
H1A C1 H1B 109.5 . .
Ga1 C1 H1C 109.5 . .
H1A C1 H1C 109.5 . .
H1B C1 H1C 109.5 . .
Ga1 N1 Ga1 94.54(9) . 3_565
Ga1 N1 H1D 112.8 . .
Ga1 N1 H1D 112.8 3_565 .
Ga1 N1 H1E 112.8 . .
Ga1 N1 H1E 112.8 3_565 .
H1D N1 H1E 110.3 . .
Si1 N2 Si2 123.82(13) . .
Si1 N2 Ga1 116.68(12) . .
Si2 N2 Ga1 117.93(12) . .
N2 Si1 C11 113.05(13) . .
N2 Si1 C13 112.20(13) . .
C11 Si1 C13 109.03(15) . .
N2 Si1 C12 110.46(12) . .
C11 Si1 C12 105.51(15) . .
C13 Si1 C12 106.15(15) . .
Si1 C11 H11A 109.5 . .
Si1 C11 H11B 109.5 . .
H11A C11 H11B 109.5 . .
Si1 C11 H11C 109.5 . .
H11A C11 H11C 109.5 . .
H11B C11 H11C 109.5 . .
Si1 C12 H12A 109.5 . .
Si1 C12 H12B 109.5 . .
H12A C12 H12B 109.5 . .
Si1 C12 H12C 109.5 . .
H12A C12 H12C 109.5 . .
H12B C12 H12C 109.5 . .
Si1 C13 H13A 109.5 . .
Si1 C13 H13B 109.5 . .
H13A C13 H13B 109.5 . .
Si1 C13 H13C 109.5 . .
H13A C13 H13C 109.5 . .
H13B C13 H13C 109.5 . .
N2 Si2 C22 110.03(13) . .
N2 Si2 C21 113.69(13) . .
C22 Si2 C21 107.02(15) . .
N2 Si2 C23 111.44(13) . .
C22 Si2 C23 109.50(16) . .
C21 Si2 C23 104.92(15) . .
Si2 C21 H21A 109.5 . .
Si2 C21 H21B 109.5 . .
H21A C21 H21B 109.5 . .
Si2 C21 H21C 109.5 . .
H21A C21 H21C 109.5 . .
H21B C21 H21C 109.5 . .
Si2 C22 H22A 109.5 . .
Si2 C22 H22B 109.5 . .
H22A C22 H22B 109.5 . .
Si2 C22 H22C 109.5 . .
H22A C22 H22C 109.5 . .
H22B C22 H22C 109.5 . .
Si2 C23 H23A 109.5 . .
Si2 C23 H23B 109.5 . .
H23A C23 H23B 109.5 . .
Si2 C23 H23C 109.5 . .
H23A C23 H23C 109.5 . .
H23B C23 H23C 109.5 . .

loop_
_geom_bond_atom_site_label_1
_geom_bond_atom_site_label_2
_geom_bond_distance
_geom_bond_site_symmetry_2
Ga1 N2 1.889(2) .
Ga1 C1 1.958(3) .
Ga1 N1 1.995(2) .
Ga1 N1 2.003(2) 3_565
Ga1 Ga1 2.9372(6) 3_565
C1 H1A 0.9800 .
C1 H1B 0.9800 .
C1 H1C 0.9800 .
N1 Ga1 2.003(2) 3_565
N1 H1D 0.9200 .
N1 H1E 0.9200 .
N2 Si1 1.719(2) .
N2 Si2 1.725(2) .
Si1 C11 1.860(3) .
Si1 C13 1.863(3) .
Si1 C12 1.865(3) .
C11 H11A 0.9800 .
C11 H11B 0.9800 .
C11 H11C 0.9800 .
C12 H12A 0.9800 .
C12 H12B 0.9800 .
C12 H12C 0.9800 .
C13 H13A 0.9800 .
C13 H13B 0.9800 .
C13 H13C 0.9800 .
Si2 C22 1.863(3) .
Si2 C21 1.864(3) .
Si2 C23 1.869(3) .
C21 H21A 0.9800 .
C21 H21B 0.9800 .
C21 H21C 0.9800 .
C22 H22A 0.9800 .
C22 H22B 0.9800 .
C22 H22C 0.9800 .
C23 H23A 0.9800 .
C23 H23B 0.9800 .
C23 H23C 0.9800 .

loop_
_geom_torsion_atom_site_label_1
_geom_torsion_atom_site_label_2
_geom_torsion_atom_site_label_3
_geom_torsion_atom_site_label_4
_geom_torsion
_geom_torsion_site_symmetry_1
_geom_torsion_site_symmetry_4
N2 Ga1 N1 Ga1 109.59(10) . 3_565
C1 Ga1 N1 Ga1 -112.96(12) . 3_565
N1 Ga1 N1 Ga1 0.0 3_565 3_565
C1 Ga1 N2 Si1 63.83(19) . .
N1 Ga1 N2 Si1 -164.74(12) . .
N1 Ga1 N2 Si1 -71.44(15) 3_565 .
Ga1 Ga1 N2 Si1 -117.43(11) 3_565 .
C1 Ga1 N2 Si2 -102.40(17) . .
N1 Ga1 N2 Si2 29.02(17) . .
N1 Ga1 N2 Si2 122.33(13) 3_565 .
Ga1 Ga1 N2 Si2 76.33(14) 3_565 .
Si2 N2 Si1 C11 66.8(2) . .
Ga1 N2 Si1 C11 -98.54(17) . .
Si2 N2 Si1 C13 -57.0(2) . .
Ga1 N2 Si1 C13 137.65(15) . .
Si2 N2 Si1 C12 -175.23(17) . .
Ga1 N2 Si1 C12 19.43(19) . .
Si1 N2 Si2 C22 -118.07(18) . .
Ga1 N2 Si2 C22 47.10(18) . .
Si1 N2 Si2 C21 2.0(2) . .
Ga1 N2 Si2 C21 167.12(14) . .
Si1 N2 Si2 C23 120.26(18) . .
Ga1 N2 Si2 C23 -74.57(18) . .
